data_4325747
loop_
_publ_author_name
'Wen-Jian Chen'
'Da-Hai Yu'
'Xin Xiao'
'Yun-Qian Zhang'
'Qian-Jiang Zhu'
'Sai-Feng Xue'
'Zhu Tao'
'Gang Wei'

_publ_section_title
;
 Difference of Coordination between Alkali- and Alkaline-Earth-Metal Ions
 to a Symmetrical \a,\a',\d,\d'-Tetramethylcucurbit[6]uril
;
_journal_name_full 'Inorganic Chemistry'
_journal_page_first 6956
_journal_page_last 6964
_journal_paper_doi 10.1021/ic200109s
_journal_volume 50
_journal_year 2011
_chemical_formula_moiety 'C40 H64 Ca2 N24 O24, 5Cl, (H3 O), 11(H2 O)'
_chemical_formula_sum 'C40 H89 Ca2 Cl5 N24 O34'
_chemical_formula_weight 1707.76
_chemical_name_systematic
;
 ?
;
_space_group_IT_number 2
_symmetry_cell_setting triclinic
_symmetry_space_group_name_Hall '-P 1'
_symmetry_space_group_name_H-M 'P -1'
_atom_sites_solution_hydrogens geom
_atom_sites_solution_primary direct
_atom_sites_solution_secondary difmap
_audit_creation_method SHELXL-97
_cell_angle_alpha 65.459(2)
_cell_angle_beta 73.521(2)
_cell_angle_gamma 73.497(2)
_cell_formula_units_Z 1
_cell_length_a 10.4540(17)
_cell_length_b 12.914(2)
_cell_length_c 15.172(2)
_cell_measurement_reflns_used 78
_cell_measurement_temperature 223(2)
_cell_measurement_theta_max 24.7
_cell_measurement_theta_min 1.67
_cell_volume 1753.9(5)
_computing_structure_refinement 'SHELXL-97 (Sheldrick, 1997)'
_diffrn_ambient_temperature 223(2)
_diffrn_measured_fraction_theta_full 0.967
_diffrn_measured_fraction_theta_max 0.967
_diffrn_measurement_device_type 'Bruker CCD Area Detector'
_diffrn_measurement_method '\f and \w scan'
_diffrn_radiation_monochromator graphite
_diffrn_radiation_source 'fine-focus sealed tube'
_diffrn_radiation_type MoK\a
_diffrn_radiation_wavelength 0.71073
_diffrn_reflns_av_R_equivalents 0.0219
_diffrn_reflns_av_sigmaI/netI 0.0383
_diffrn_reflns_limit_h_max 11
_diffrn_reflns_limit_h_min -12
_diffrn_reflns_limit_k_max 15
_diffrn_reflns_limit_k_min -15
_diffrn_reflns_limit_l_max 18
_diffrn_reflns_limit_l_min -18
_diffrn_reflns_number 11922
_diffrn_reflns_theta_full 25.00
_diffrn_reflns_theta_max 25.00
_diffrn_reflns_theta_min 1.50
_exptl_absorpt_coefficient_mu 0.460
_exptl_absorpt_correction_T_max 0.9017
_exptl_absorpt_correction_T_min 0.8860
_exptl_absorpt_correction_type multi-scan
_exptl_absorpt_process_details 'SADABS (Bruker, 2005)'
_exptl_crystal_colour colorless
_exptl_crystal_density_diffrn 1.617
_exptl_crystal_description block
_exptl_crystal_F_000 894
_exptl_crystal_size_max 0.27
_exptl_crystal_size_mid 0.26
_exptl_crystal_size_min 0.23
_platon_squeeze_details
;
;
_refine_diff_density_max 0.919
_refine_diff_density_min -0.639
_refine_diff_density_rms 0.068
_refine_ls_extinction_method none
_refine_ls_goodness_of_fit_ref 1.099
_refine_ls_hydrogen_treatment constr
_refine_ls_matrix_type full
_refine_ls_number_parameters 430
_refine_ls_number_reflns 5980
_refine_ls_number_restraints 0
_refine_ls_restrained_S_all 1.099
_refine_ls_R_factor_all 0.0536
_refine_ls_R_factor_gt 0.0444
_refine_ls_shift/su_max 0.000
_refine_ls_shift/su_mean 0.000
_refine_ls_structure_factor_coef Fsqd
_refine_ls_weighting_details 'calc w=1/[\s^2^(Fo^2^)+(0.0589P)^2^+1.2407P] where P=(Fo^2^+2Fc^2^)/3'
_refine_ls_weighting_scheme calc
_refine_ls_wR_factor_gt 0.1172
_refine_ls_wR_factor_ref 0.1228
_reflns_number_gt 4845
_reflns_number_total 5980
_reflns_threshold_expression >2sigma(I)
_cod_data_source_file ic200109s_si_003_10.cif
_cod_data_source_block complex10
_cod_original_cell_volume 1754.1(5)
_cod_database_code 4325747

loop_
_symmetry_equiv_pos_as_xyz
'x, y, z'
'-x, -y, -z'

loop_
_atom_site_label
_atom_site_type_symbol
_atom_site_fract_x
_atom_site_fract_y
_atom_site_fract_z
_atom_site_U_iso_or_equiv
_atom_site_adp_type
_atom_site_occupancy
_atom_site_symmetry_multiplicity
_atom_site_calc_flag
_atom_site_refinement_flags
O1W O 0.1830(2) -0.01336(17) 0.14639(16) 0.0288(5) Uani 1 1 d .
H1WA H 0.1196 -0.0033 0.1108 0.000 Uiso 1 1 d R
H1WB H 0.2305 -0.0974 0.1687 0.000 Uiso 1 1 d R
O2W O -0.0344(2) 0.17199(18) 0.38631(15) 0.0277(5) Uani 1 1 d .
H2WA H 0.0000 0.2191 0.4032 0.000 Uiso 1 1 d R
H2WB H -0.1146 0.2276 0.3708 0.000 Uiso 1 1 d R
O3W O 0.1102(2) 0.22713(17) 0.14312(16) 0.0310(5) Uani 1 1 d .
H3WA H 0.0958 0.2310 0.0825 0.000 Uiso 1 1 d R
H3WB H 0.0993 0.2995 0.1365 0.000 Uiso 1 1 d R
O4W O 0.1685(2) -0.13908(18) 0.37479(17) 0.0333(5) Uani 1 1 d .
H4WA H 0.2442 -0.1865 0.3998 0.000 Uiso 1 1 d R
H4WB H 0.0980 -0.1750 0.4185 0.000 Uiso 1 1 d R
O5W O 0.1891(3) 0.0075(2) 0.46420(18) 0.0409(6) Uani 1 1 d .
H5WA H 0.1400 -0.0579 0.5177 0.000 Uiso 1 1 d R
H5WB H 0.1732 0.0612 0.4970 0.000 Uiso 1 1 d R
O6W O 0.0615(3) 0.2442(2) -0.03469(19) 0.0469(6) Uani 1 1 d .
H6WA H 0.0182 0.1811 -0.0241 0.000 Uiso 1 1 d R
H6WB H 0.0074 0.3221 -0.0704 0.000 Uiso 1 1 d R
Cl1 Cl 0.0000 0.0000 0.0000 0.0316(3) Uani 1 2 d S
Cl2 Cl 0.30093(10) 0.72325(7) 0.20965(7) 0.0462(2) Uani 1 1 d .
Cl3 Cl 0.08051(10) 0.48580(7) 0.13129(7) 0.0433(2) Uani 1 1 d .
Ca1 Ca 0.14249(5) 0.06692(5) 0.29308(4) 0.01940(15) Uani 1 1 d .
C1 C 0.1353(3) 0.2780(2) 0.5352(2) 0.0167(6) Uani 1 1 d .
C2 C 0.2327(3) 0.3399(2) 0.62275(19) 0.0155(5) Uani 1 1 d .
C3 C 0.2574(3) 0.4200(2) 0.50928(19) 0.0149(5) Uani 1 1 d .
C4 C 0.4681(3) 0.3185(2) 0.5564(2) 0.0160(6) Uani 1 1 d .
C5 C 0.1962(3) 0.4042(2) 0.3620(2) 0.0175(6) Uani 1 1 d .
H5A H 0.1201 0.3800 0.3550 0.021 Uiso 1 1 calc R
H5B H 0.1807 0.4891 0.3337 0.021 Uiso 1 1 calc R
C6 C 0.4851(3) 0.4645(2) 0.38779(19) 0.0156(5) Uani 1 1 d .
H6A H 0.4337 0.5434 0.3612 0.019 Uiso 1 1 calc R
H6B H 0.5691 0.4706 0.4003 0.019 Uiso 1 1 calc R
C7 C 0.3214(3) 0.2811(2) 0.2662(2) 0.0159(6) Uani 1 1 d .
C8 C 0.4293(3) 0.4243(2) 0.25337(19) 0.0151(5) Uani 1 1 d .
H8 H 0.3941 0.5065 0.2160 0.018 Uiso 1 1 calc R
C9 C 0.5178(3) 0.3600(2) 0.1839(2) 0.0158(6) Uani 1 1 d .
H9 H 0.5412 0.4142 0.1153 0.019 Uiso 1 1 calc R
C10 C 0.6432(3) 0.3418(2) 0.2970(2) 0.0175(6) Uani 1 1 d .
C11 C 0.4611(3) 0.2182(2) 0.1297(2) 0.0166(6) Uani 1 1 d .
H11A H 0.3755 0.2066 0.1242 0.020 Uiso 1 1 calc R
H11B H 0.5052 0.2625 0.0634 0.020 Uiso 1 1 calc R
C12 C 0.7588(3) 0.2414(2) 0.1794(2) 0.0175(6) Uani 1 1 d .
H12A H 0.7686 0.2840 0.1080 0.021 Uiso 1 1 calc R
H12B H 0.8384 0.2438 0.1999 0.021 Uiso 1 1 calc R
C13 C 0.4986(3) 0.0059(2) 0.21982(19) 0.0151(6) Uani 1 1 d .
C14 C 0.6942(3) 0.0870(2) 0.1438(2) 0.0154(5) Uani 1 1 d .
H14 H 0.7296 0.1199 0.0720 0.019 Uiso 1 1 calc R
C15 C 0.7342(3) -0.0473(2) 0.18549(19) 0.0144(5) Uani 1 1 d .
H15 H 0.7774 -0.0786 0.1322 0.017 Uiso 1 1 calc R
C16 C 0.8418(3) 0.0301(2) 0.25314(19) 0.0162(6) Uani 1 1 d .
C17 C 0.5912(3) -0.2033(2) 0.2683(2) 0.0176(6) Uani 1 1 d .
H17A H 0.4963 -0.2040 0.2721 0.021 Uiso 1 1 calc R
H17B H 0.6473 -0.2346 0.2179 0.021 Uiso 1 1 calc R
C18 C 0.0840(3) 0.1807(2) 0.7154(2) 0.0165(6) Uani 1 1 d .
H18A H 0.0523 0.2132 0.7676 0.020 Uiso 1 1 calc R
H18B H 0.0040 0.1687 0.7020 0.020 Uiso 1 1 calc R
C19 C 0.1651(3) 0.4031(2) 0.6947(2) 0.0234(6) Uani 1 1 d .
H19A H 0.2238 0.4518 0.6906 0.035 Uiso 1 1 calc R
H19B H 0.1495 0.3468 0.7613 0.035 Uiso 1 1 calc R
H19C H 0.0790 0.4509 0.6778 0.035 Uiso 1 1 calc R
C20 C 0.1913(3) 0.5473(2) 0.4856(2) 0.0209(6) Uani 1 1 d .
H20A H 0.0934 0.5544 0.5053 0.031 Uiso 1 1 calc R
H20B H 0.2147 0.5895 0.4152 0.031 Uiso 1 1 calc R
H20C H 0.2237 0.5791 0.5212 0.031 Uiso 1 1 calc R
N1 N 0.1473(2) 0.26497(19) 0.62635(16) 0.0170(5) Uani 1 1 d .
N2 N 0.1973(2) 0.36661(18) 0.46597(16) 0.0166(5) Uani 1 1 d .
N3 N 0.3705(2) 0.27823(19) 0.63708(16) 0.0166(5) Uani 1 1 d .
N4 N 0.4057(2) 0.40240(19) 0.48153(16) 0.0160(5) Uani 1 1 d .
N5 N 0.3203(2) 0.35906(19) 0.30654(16) 0.0158(5) Uani 1 1 d .
N6 N 0.4313(2) 0.28517(19) 0.19171(17) 0.0173(5) Uani 1 1 d .
N7 N 0.5208(2) 0.41359(19) 0.31333(17) 0.0177(5) Uani 1 1 d .
N8 N 0.6374(2) 0.29947(18) 0.22894(16) 0.0162(5) Uani 1 1 d .
N9 N 0.5476(2) 0.10646(18) 0.16600(16) 0.0161(5) Uani 1 1 d .
N10 N 0.6064(2) -0.08403(19) 0.23802(16) 0.0165(5) Uani 1 1 d .
N11 N 0.7563(2) 0.12134(19) 0.20026(17) 0.0171(5) Uani 1 1 d .
N12 N 0.8281(2) -0.06971(18) 0.24880(16) 0.0154(5) Uani 1 1 d .
O1 O 0.07331(19) 0.22300(16) 0.51717(14) 0.0216(4) Uani 1 1 d .
O2 O 0.23691(19) 0.22032(16) 0.29243(14) 0.0215(4) Uani 1 1 d .
O3 O 0.37852(18) -0.00184(16) 0.24532(15) 0.0220(4) Uani 1 1 d .
O4 O 0.59100(19) 0.28955(17) 0.55256(15) 0.0237(4) Uani 1 1 d .
O5 O 0.7396(2) 0.32420(18) 0.33423(15) 0.0266(5) Uani 1 1 d .
O6 O 0.92074(18) 0.03586(16) 0.29735(14) 0.0209(4) Uani 1 1 d .

loop_
_atom_site_aniso_label
_atom_site_aniso_U_11
_atom_site_aniso_U_22
_atom_site_aniso_U_33
_atom_site_aniso_U_23
_atom_site_aniso_U_13
_atom_site_aniso_U_12
O1W 0.0275(12) 0.0234(11) 0.0374(13) -0.0101(10) -0.0127(10) -0.0023(9)
O2W 0.0209(11) 0.0353(12) 0.0347(12) -0.0189(10) -0.0089(9) -0.0038(9)
O3W 0.0439(14) 0.0205(11) 0.0332(12) -0.0075(9) -0.0161(10) -0.0077(9)
O4W 0.0221(12) 0.0301(12) 0.0407(14) -0.0050(10) -0.0072(10) -0.0056(9)
O5W 0.0530(16) 0.0336(13) 0.0386(14) -0.0120(11) -0.0142(12) -0.0080(11)
O6W 0.0655(18) 0.0304(13) 0.0479(15) -0.0090(12) -0.0246(13) -0.0080(12)
Cl1 0.0231(6) 0.0406(6) 0.0310(6) -0.0136(5) 0.0018(4) -0.0121(5)
Cl2 0.0549(6) 0.0259(4) 0.0535(6) -0.0139(4) -0.0133(5) 0.0010(4)
Cl3 0.0543(6) 0.0314(4) 0.0442(5) -0.0149(4) -0.0114(4) -0.0044(4)
Ca1 0.0128(3) 0.0180(3) 0.0279(3) -0.0081(2) -0.0045(2) -0.0035(2)
C1 0.0121(13) 0.0157(13) 0.0219(15) -0.0078(11) -0.0045(11) 0.0006(10)
C2 0.0141(14) 0.0156(13) 0.0178(14) -0.0063(11) -0.0037(11) -0.0033(10)
C3 0.0113(13) 0.0165(13) 0.0177(14) -0.0073(11) -0.0014(11) -0.0033(10)
C4 0.0135(14) 0.0151(13) 0.0228(15) -0.0094(11) -0.0033(11) -0.0040(11)
C5 0.0087(13) 0.0220(14) 0.0211(15) -0.0084(12) -0.0032(11) -0.0008(10)
C6 0.0148(14) 0.0146(13) 0.0183(14) -0.0062(11) -0.0011(11) -0.0059(10)
C7 0.0139(14) 0.0140(13) 0.0188(14) -0.0031(11) -0.0088(11) 0.0002(11)
C8 0.0121(13) 0.0156(13) 0.0173(14) -0.0051(11) -0.0025(11) -0.0041(10)
C9 0.0137(14) 0.0133(13) 0.0194(14) -0.0030(11) -0.0050(11) -0.0038(10)
C10 0.0150(14) 0.0169(13) 0.0178(14) -0.0031(11) -0.0011(11) -0.0059(11)
C11 0.0136(14) 0.0186(14) 0.0195(14) -0.0067(11) -0.0098(11) 0.0002(11)
C12 0.0126(14) 0.0154(13) 0.0248(15) -0.0076(12) -0.0005(11) -0.0059(11)
C13 0.0145(14) 0.0189(14) 0.0147(13) -0.0079(11) -0.0041(11) -0.0034(11)
C14 0.0124(13) 0.0191(14) 0.0168(14) -0.0080(11) -0.0037(11) -0.0026(10)
C15 0.0133(13) 0.0168(13) 0.0136(13) -0.0050(11) -0.0035(10) -0.0032(10)
C16 0.0119(13) 0.0200(14) 0.0159(14) -0.0076(11) 0.0016(11) -0.0048(11)
C17 0.0165(14) 0.0200(14) 0.0193(14) -0.0075(12) -0.0051(11) -0.0057(11)
C18 0.0099(13) 0.0154(13) 0.0218(15) -0.0049(11) -0.0024(11) -0.0025(10)
C19 0.0233(16) 0.0237(15) 0.0231(16) -0.0115(13) -0.0009(12) -0.0029(12)
C20 0.0167(15) 0.0179(14) 0.0286(16) -0.0087(12) -0.0058(12) -0.0023(11)
N1 0.0166(12) 0.0157(11) 0.0184(12) -0.0034(9) -0.0039(9) -0.0063(9)
N2 0.0163(12) 0.0179(12) 0.0183(12) -0.0076(10) -0.0029(10) -0.0059(9)
N3 0.0114(11) 0.0177(11) 0.0190(12) -0.0033(9) -0.0039(9) -0.0041(9)
N4 0.0093(11) 0.0183(11) 0.0191(12) -0.0062(10) -0.0023(9) -0.0018(9)
N5 0.0092(11) 0.0193(12) 0.0206(12) -0.0098(10) 0.0001(9) -0.0041(9)
N6 0.0141(12) 0.0183(12) 0.0218(12) -0.0098(10) -0.0015(10) -0.0045(9)
N7 0.0152(12) 0.0194(12) 0.0210(12) -0.0096(10) -0.0041(10) -0.0028(9)
N8 0.0118(11) 0.0170(11) 0.0211(12) -0.0087(10) -0.0040(9) -0.0009(9)
N9 0.0116(11) 0.0154(11) 0.0210(12) -0.0057(10) -0.0042(9) -0.0024(9)
N10 0.0143(12) 0.0164(11) 0.0180(12) -0.0037(9) -0.0038(9) -0.0048(9)
N11 0.0150(12) 0.0179(12) 0.0213(12) -0.0078(10) -0.0053(10) -0.0047(9)
N12 0.0125(11) 0.0159(11) 0.0191(12) -0.0059(9) -0.0058(9) -0.0025(9)
O1 0.0212(11) 0.0223(10) 0.0256(11) -0.0085(9) -0.0065(8) -0.0088(8)
O2 0.0188(10) 0.0222(10) 0.0270(11) -0.0108(9) -0.0010(8) -0.0094(8)
O3 0.0121(10) 0.0226(10) 0.0308(11) -0.0089(9) -0.0038(8) -0.0041(8)
O4 0.0123(11) 0.0258(11) 0.0282(11) -0.0057(9) -0.0055(8) -0.0014(8)
O5 0.0159(11) 0.0365(12) 0.0321(12) -0.0179(10) -0.0089(9) 0.0006(9)
O6 0.0161(10) 0.0246(10) 0.0268(11) -0.0112(9) -0.0066(8) -0.0058(8)

loop_
_atom_type_symbol
_atom_type_description
_atom_type_scat_dispersion_real
_atom_type_scat_dispersion_imag
_atom_type_scat_source
C C 0.0033 0.0016 'International Tables Vol C Tables 4.2.6.8 and 6.1.1.4'
H H 0.0000 0.0000 'International Tables Vol C Tables 4.2.6.8 and 6.1.1.4'
N N 0.0061 0.0033 'International Tables Vol C Tables 4.2.6.8 and 6.1.1.4'
O O 0.0106 0.0060 'International Tables Vol C Tables 4.2.6.8 and 6.1.1.4'
Cl Cl 0.1484 0.1585 'International Tables Vol C Tables 4.2.6.8 and 6.1.1.4'
Ca Ca 0.2262 0.3064 'International Tables Vol C Tables 4.2.6.8 and 6.1.1.4'

loop_
_geom_angle_atom_site_label_1
_geom_angle_atom_site_label_2
_geom_angle_atom_site_label_3
_geom_angle
_geom_angle_site_symmetry_1
_geom_angle_site_symmetry_3
Ca1 O1W H1WA 126.0 . .
Ca1 O1W H1WB 108.9 . .
H1WA O1W H1WB 109.4 . .
Ca1 O2W H2WA 112.0 . .
Ca1 O2W H2WB 132.6 . .
H2WA O2W H2WB 94.2 . .
Ca1 O3W H3WA 131.3 . .
Ca1 O3W H3WB 123.6 . .
H3WA O3W H3WB 104.7 . .
Ca1 O4W H4WA 124.4 . .
Ca1 O4W H4WB 122.6 . .
H4WA O4W H4WB 103.3 . .
Ca1 O5W H5WA 113.9 . .
Ca1 O5W H5WB 123.5 . .
H5WA O5W H5WB 102.1 . .
H6WA O6W H6WB 111.0 . .
O3 Ca1 O3W 98.02(8) . .
O3 Ca1 O4W 76.23(7) . .
O3W Ca1 O4W 145.63(8) . .
O3 Ca1 O2W 148.15(7) . .
O3W Ca1 O2W 90.12(8) . .
O4W Ca1 O2W 112.80(8) . .
O3 Ca1 O6 140.50(7) . 1_455
O3W Ca1 O6 86.00(7) . 1_455
O4W Ca1 O6 78.66(7) . 1_455
O2W Ca1 O6 70.48(7) . 1_455
O3 Ca1 O2 79.92(7) . .
O3W Ca1 O2 73.48(7) . .
O4W Ca1 O2 136.23(7) . .
O2W Ca1 O2 72.97(7) . .
O6 Ca1 O2 137.73(7) 1_455 .
O3 Ca1 O5W 86.85(8) . .
O3W Ca1 O5W 144.21(7) . .
O4W Ca1 O5W 70.01(8) . .
O2W Ca1 O5W 69.46(7) . .
O6 Ca1 O5W 112.38(8) 1_455 .
O2 Ca1 O5W 72.54(7) . .
O3 Ca1 O1W 69.76(7) . .
O3W Ca1 O1W 70.76(7) . .
O4W Ca1 O1W 75.57(7) . .
O2W Ca1 O1W 141.30(7) . .
O6 Ca1 O1W 74.77(6) 1_455 .
O2 Ca1 O1W 128.39(7) . .
O5W Ca1 O1W 142.12(7) . .
O1 C1 N1 126.0(2) . .
O1 C1 N2 124.9(2) . .
N1 C1 N2 109.0(2) . .
N3 C2 N1 112.9(2) . .
N3 C2 C19 111.6(2) . .
N1 C2 C19 111.4(2) . .
N3 C2 C3 102.1(2) . .
N1 C2 C3 102.46(19) . .
C19 C2 C3 115.8(2) . .
N4 C3 N2 112.8(2) . .
N4 C3 C20 112.6(2) . .
N2 C3 C20 110.3(2) . .
N4 C3 C2 103.0(2) . .
N2 C3 C2 102.13(19) . .
C20 C3 C2 115.5(2) . .
O4 C4 N3 125.9(2) . .
O4 C4 N4 125.1(2) . .
N3 C4 N4 108.9(2) . .
N5 C5 N2 113.9(2) . .
N5 C5 H5A 108.8 . .
N2 C5 H5A 108.8 . .
N5 C5 H5B 108.8 . .
N2 C5 H5B 108.8 . .
H5A C5 H5B 107.7 . .
N7 C6 N4 115.8(2) . .
N7 C6 H6A 108.3 . .
N4 C6 H6A 108.3 . .
N7 C6 H6B 108.3 . .
N4 C6 H6B 108.3 . .
H6A C6 H6B 107.4 . .
O2 C7 N6 126.4(2) . .
O2 C7 N5 125.5(2) . .
N6 C7 N5 108.1(2) . .
N7 C8 N5 114.3(2) . .
N7 C8 C9 103.6(2) . .
N5 C8 C9 103.21(19) . .
N7 C8 H8 111.7 . .
N5 C8 H8 111.7 . .
C9 C8 H8 111.7 . .
N6 C9 N8 114.6(2) . .
N6 C9 C8 102.5(2) . .
N8 C9 C8 102.7(2) . .
N6 C9 H9 112.1 . .
N8 C9 H9 112.1 . .
C8 C9 H9 112.1 . .
O5 C10 N8 127.2(2) . .
O5 C10 N7 124.8(2) . .
N8 C10 N7 108.0(2) . .
N9 C11 N6 113.6(2) . .
N9 C11 H11A 108.8 . .
N6 C11 H11A 108.8 . .
N9 C11 H11B 108.8 . .
N6 C11 H11B 108.8 . .
H11A C11 H11B 107.7 . .
N11 C12 N8 113.5(2) . .
N11 C12 H12A 108.9 . .
N8 C12 H12A 108.9 . .
N11 C12 H12B 108.9 . .
N8 C12 H12B 108.9 . .
H12A C12 H12B 107.7 . .
O3 C13 N10 126.1(2) . .
O3 C13 N9 125.6(2) . .
N10 C13 N9 108.3(2) . .
N9 C14 N11 115.1(2) . .
N9 C14 C15 102.7(2) . .
N11 C14 C15 102.8(2) . .
N9 C14 H14 111.8 . .
N11 C14 H14 111.8 . .
C15 C14 H14 111.8 . .
N10 C15 N12 114.1(2) . .
N10 C15 C14 103.6(2) . .
N12 C15 C14 103.44(19) . .
N10 C15 H15 111.7 . .
N12 C15 H15 111.7 . .
C14 C15 H15 111.7 . .
O6 C16 N11 125.9(2) . .
O6 C16 N12 124.9(2) . .
N11 C16 N12 109.2(2) . .
N3 C17 N10 113.4(2) 2_656 .
N3 C17 H17A 108.9 2_656 .
N10 C17 H17A 108.9 . .
N3 C17 H17B 108.9 2_656 .
N10 C17 H17B 108.9 . .
H17A C17 H17B 107.7 . .
N12 C18 N1 114.4(2) 2_656 .
N12 C18 H18A 108.7 2_656 .
N1 C18 H18A 108.7 . .
N12 C18 H18B 108.7 2_656 .
N1 C18 H18B 108.7 . .
H18A C18 H18B 107.6 . .
C2 C19 H19A 109.5 . .
C2 C19 H19B 109.5 . .
H19A C19 H19B 109.5 . .
C2 C19 H19C 109.5 . .
H19A C19 H19C 109.5 . .
H19B C19 H19C 109.5 . .
C3 C20 H20A 109.5 . .
C3 C20 H20B 109.5 . .
H20A C20 H20B 109.5 . .
C3 C20 H20C 109.5 . .
H20A C20 H20C 109.5 . .
H20B C20 H20C 109.5 . .
C1 N1 C18 121.3(2) . .
C1 N1 C2 112.8(2) . .
C18 N1 C2 125.9(2) . .
C1 N2 C5 121.8(2) . .
C1 N2 C3 112.9(2) . .
C5 N2 C3 125.2(2) . .
C4 N3 C17 120.0(2) . 2_656
C4 N3 C2 113.1(2) . .
C17 N3 C2 125.1(2) 2_656 .
C4 N4 C6 120.9(2) . .
C4 N4 C3 112.3(2) . .
C6 N4 C3 126.7(2) . .
C7 N5 C5 120.8(2) . .
C7 N5 C8 111.8(2) . .
C5 N5 C8 122.1(2) . .
C7 N6 C11 123.2(2) . .
C7 N6 C9 112.9(2) . .
C11 N6 C9 123.8(2) . .
C10 N7 C8 112.3(2) . .
C10 N7 C6 123.5(2) . .
C8 N7 C6 124.1(2) . .
C10 N8 C12 121.9(2) . .
C10 N8 C9 111.4(2) . .
C12 N8 C9 121.9(2) . .
C13 N9 C11 123.1(2) . .
C13 N9 C14 112.7(2) . .
C11 N9 C14 124.1(2) . .
C13 N10 C15 111.9(2) . .
C13 N10 C17 121.3(2) . .
C15 N10 C17 121.7(2) . .
C16 N11 C12 122.9(2) . .
C16 N11 C14 111.6(2) . .
C12 N11 C14 123.1(2) . .
C16 N12 C18 124.3(2) . 2_656
C16 N12 C15 112.0(2) . .
C18 N12 C15 122.5(2) 2_656 .
C7 O2 Ca1 154.86(18) . .
C13 O3 Ca1 154.21(17) . .
C16 O6 Ca1 148.71(18) . 1_655

loop_
_geom_bond_atom_site_label_1
_geom_bond_atom_site_label_2
_geom_bond_distance
_geom_bond_site_symmetry_2
O1W Ca1 2.709(2) .
O1W H1WA 0.9185 .
O1W H1WB 1.0108 .
O2W Ca1 2.439(2) .
O2W H2WA 0.9340 .
O2W H2WB 0.9498 .
O3W Ca1 2.388(2) .
O3W H3WA 0.9520 .
O3W H3WB 0.8743 .
O4W Ca1 2.394(2) .
O4W H4WA 0.9199 .
O4W H4WB 0.9276 .
O5W Ca1 2.533(2) .
O5W H5WA 1.0370 .
O5W H5WB 0.9648 .
O6W H6WA 0.9768 .
O6W H6WB 1.0125 .
Ca1 O3 2.383(2) .
Ca1 O6 2.4414(19) 1_455
Ca1 O2 2.4471(18) .
C1 O1 1.234(3) .
C1 N1 1.360(3) .
C1 N2 1.367(3) .
C2 N3 1.462(3) .
C2 N1 1.469(3) .
C2 C19 1.526(4) .
C2 C3 1.588(4) .
C3 N4 1.463(3) .
C3 N2 1.470(3) .
C3 C20 1.520(4) .
C4 O4 1.224(3) .
C4 N3 1.369(3) .
C4 N4 1.373(3) .
C5 N5 1.446(3) .
C5 N2 1.447(3) .
C5 H5A 0.9800 .
C5 H5B 0.9800 .
C6 N7 1.444(3) .
C6 N4 1.455(3) .
C6 H6A 0.9800 .
C6 H6B 0.9800 .
C7 O2 1.220(3) .
C7 N6 1.360(4) .
C7 N5 1.374(3) .
C8 N7 1.441(3) .
C8 N5 1.456(3) .
C8 C9 1.546(4) .
C8 H8 0.9900 .
C9 N6 1.451(3) .
C9 N8 1.458(3) .
C9 H9 0.9900 .
C10 O5 1.214(3) .
C10 N8 1.376(3) .
C10 N7 1.376(3) .
C11 N9 1.444(3) .
C11 N6 1.445(3) .
C11 H11A 0.9800 .
C11 H11B 0.9800 .
C12 N11 1.455(3) .
C12 N8 1.457(3) .
C12 H12A 0.9800 .
C12 H12B 0.9800 .
C13 O3 1.224(3) .
C13 N10 1.364(3) .
C13 N9 1.370(3) .
C14 N9 1.444(3) .
C14 N11 1.466(3) .
C14 C15 1.552(4) .
C14 H14 0.9900 .
C15 N10 1.445(3) .
C15 N12 1.453(3) .
C15 H15 0.9900 .
C16 O6 1.235(3) .
C16 N11 1.362(3) .
C16 N12 1.367(3) .
C17 N3 1.452(3) 2_656
C17 N10 1.456(3) .
C17 H17A 0.9800 .
C17 H17B 0.9800 .
C18 N12 1.443(3) 2_656
C18 N1 1.459(3) .
C18 H18A 0.9800 .
C18 H18B 0.9800 .
C19 H19A 0.9700 .
C19 H19B 0.9700 .
C19 H19C 0.9700 .
C20 H20A 0.9700 .
C20 H20B 0.9700 .
C20 H20C 0.9700 .
N3 C17 1.452(3) 2_656
N12 C18 1.443(3) 2_656
O6 Ca1 2.4414(19) 1_655

loop_
_platon_squeeze_void_nr
_platon_squeeze_void_average_x
_platon_squeeze_void_average_y
_platon_squeeze_void_average_z
_platon_squeeze_void_volume
_platon_squeeze_void_count_electrons
_platon_squeeze_void_content
1 0.500 0.000 1.000 163 61 ' '
2 0.319 0.612 0.053 12 9 ' '
3 0.500 0.000 0.500 88 25 ' '
4 0.680 0.388 0.947 12 9 ' '
